data_2241386
loop_
_publ_author_name
'Sch\"afer, Andreas'
'Iovkova-Berends, Ljuba'
'Gilke, Stefan'
'Kossmann, Paul'
'Preut, Hans'
'Hiersemann, Martin'

_publ_section_title
;
 Crystal structure of 4-(4-methoxyphenoxy)benzaldehyde
;
_journal_issue 12
_journal_name_full 'Acta Crystallographica Section E'
_journal_page_first o1021
_journal_paper_doi 10.1107/S2056989015022707
_journal_volume 71
_journal_year 2015
_chemical_formula_iupac 'C14 H12 O3'
_chemical_formula_moiety 'C14 H12 O3'
_chemical_formula_sum 'C14 H12 O3'
_chemical_formula_weight 228.24
_chemical_melting_point_gt 323
_chemical_melting_point_lt 325
_chemical_name_systematic
;
4-(4-Methoxyphenoxy)benzaldehyde
;
_space_group_crystal_system monoclinic
_space_group_IT_number 14
_space_group_name_Hall '-P 2ybc'
_space_group_name_H-M_alt 'P 1 21/c 1'
_symmetry_space_group_name_Hall '-P 2ybc'
_symmetry_space_group_name_H-M 'P 1 21/c 1'
_atom_sites_solution_hydrogens geom
_atom_sites_solution_primary direct
_atom_sites_solution_secondary difmap
_audit_creation_method SHELXL-2013
_cell_angle_alpha 90
_cell_angle_beta 103.769(6)
_cell_angle_gamma 90
_cell_formula_units_Z 4
_cell_length_a 12.1297(7)
_cell_length_b 7.6581(4)
_cell_length_c 12.3577(7)
_cell_measurement_reflns_used 10396
_cell_measurement_temperature 173(2)
_cell_measurement_theta_max 31.009
_cell_measurement_theta_min 3.155
_cell_volume 1114.93(11)
_computing_cell_refinement
;
CrysAlis PRO (Oxford Diffraction, 2008)
;
_computing_data_collection
;
CrysAlis PRO (Oxford Diffraction, 2008)
;
_computing_data_reduction
;
CrysAlis PRO (Oxford Diffraction, 2008)
;
_computing_molecular_graphics
;
<i>SHELXP2014</i> (Sheldrick, 2008)
;
_computing_publication_material
;
SHELXL2013 (Sheldrick, 2015) and PLATON (Spek, 2009)
;
_computing_structure_refinement
;
SHELXL2013   (Sheldrick, 2015)
;
_computing_structure_solution
;
SHELXS2014 (Sheldrick, 2008)
;
_diffrn_ambient_temperature 173(2)
_diffrn_detector_area_resol_mean 16.0560
_diffrn_measured_fraction_theta_full 0.999
_diffrn_measured_fraction_theta_max 0.997
_diffrn_measurement_device_type 'Oxford Diffraction Xcalibur2 CCD'
_diffrn_measurement_method '\w und \y scan'
_diffrn_radiation_source 'fine-focus sealed tube'
_diffrn_radiation_type MoK\a
_diffrn_radiation_wavelength 0.71073
_diffrn_reflns_av_R_equivalents 0.0225
_diffrn_reflns_limit_h_max 16
_diffrn_reflns_limit_h_min -16
_diffrn_reflns_limit_k_max 10
_diffrn_reflns_limit_k_min -10
_diffrn_reflns_limit_l_max 14
_diffrn_reflns_limit_l_min -16
_diffrn_reflns_number 10049
_diffrn_reflns_theta_full 25.500
_diffrn_reflns_theta_max 28.995
_diffrn_reflns_theta_min 3.173
_exptl_absorpt_coefficient_mu 0.095
_exptl_absorpt_correction_T_max 1.00000
_exptl_absorpt_correction_T_min 0.80837
_exptl_absorpt_correction_type multi-scan
_exptl_absorpt_process_details
;
(CrysAlis RED; Oxford Diffraction, 2008)
;
_exptl_crystal_colour colourless
_exptl_crystal_density_diffrn 1.360
_exptl_crystal_density_method 'not measured'
_exptl_crystal_description block
_exptl_crystal_F_000 480
_exptl_crystal_size_max 0.560
_exptl_crystal_size_mid 0.400
_exptl_crystal_size_min 0.300
_refine_diff_density_max 0.281
_refine_diff_density_min -0.224
_refine_ls_extinction_method none
_refine_ls_goodness_of_fit_ref 1.041
_refine_ls_hydrogen_treatment constr
_refine_ls_matrix_type full
_refine_ls_number_parameters 155
_refine_ls_number_reflns 2967
_refine_ls_number_restraints 0
_refine_ls_restrained_S_all 1.041
_refine_ls_R_factor_all 0.0466
_refine_ls_R_factor_gt 0.0395
_refine_ls_shift/su_max 0.000
_refine_ls_shift/su_mean 0.000
_refine_ls_structure_factor_coef Fsqd
_refine_ls_weighting_details 'w=1/[\s^2^(Fo^2^)+(0.0604P)^2^+0.2707P] where P=(Fo^2^+2Fc^2^)/3'
_refine_ls_weighting_scheme calc
_refine_ls_wR_factor_gt 0.1060
_refine_ls_wR_factor_ref 0.1122
_reflns_number_gt 2551
_reflns_number_total 2967
_reflns_threshold_expression 'I > 2\s(I)'
_cod_data_source_file tk5411sup1.cif
_cod_data_source_block I
_cod_original_cell_volume 1114.92(11)
_cod_database_code 2241386
_shelx_space_group_comment
;
The symmetry employed for this shelxl refinement is uniquely defined
by the following loop, which should always be used as a source of
symmetry information in preference to the above space-group names.
They are only intended as comments.
;
_shelx_estimated_absorpt_t_min 0.948
_shelx_estimated_absorpt_t_max 0.972
_shelxl_version_number 2.013

loop_
_space_group_symop_operation_xyz
'x, y, z'
'-x, y+1/2, -z+1/2'
'-x, -y, -z'
'x, -y-1/2, z-1/2'

loop_
_atom_site_type_symbol
_atom_site_label
_atom_site_fract_x
_atom_site_fract_y
_atom_site_fract_z
_atom_site_U_iso_or_equiv
_atom_site_adp_type
_atom_site_calc_flag
_atom_site_occupancy
O O1 1.04659(7) 0.20198(13) 0.46684(7) 0.0345(2) Uani d 1
C C1 1.03112(9) 0.22947(15) 0.36759(9) 0.0254(2) Uani d 1
H H1A 1.0880 0.2933 0.3435 0.030 Uiso calc 1
O O2 0.65559(6) 0.00429(11) 0.03836(6) 0.02476(19) Uani d 1
C C2 0.93213(9) 0.17254(14) 0.28176(8) 0.0207(2) Uani d 1
O O3 0.60491(7) 0.07872(11) -0.41611(6) 0.02479(19) Uani d 1
C C3 0.84285(9) 0.07946(14) 0.30868(8) 0.0207(2) Uani d 1
H H3A 0.8453 0.0524 0.3842 0.025 Uiso calc 1
C C4 0.75139(9) 0.02708(14) 0.22570(8) 0.0204(2) Uani d 1
H H4A 0.6902 -0.0343 0.2440 0.025 Uiso calc 1
C C5 0.74924(8) 0.06494(13) 0.11433(8) 0.0191(2) Uani d 1
C C6 0.83733(9) 0.15660(14) 0.08603(8) 0.0225(2) Uani d 1
H H6A 0.8354 0.1817 0.0103 0.027 Uiso calc 1
C C7 0.92811(9) 0.21065(14) 0.17041(9) 0.0233(2) Uani d 1
H H7A 0.9884 0.2745 0.1522 0.028 Uiso calc 1
C C8 0.65010(9) 0.02527(14) -0.07551(8) 0.0210(2) Uani d 1
C C9 0.56903(9) 0.13878(14) -0.13564(9) 0.0221(2) Uani d 1
H H9A 0.5228 0.2056 -0.0990 0.026 Uiso calc 1
C C10 0.55637(9) 0.15361(14) -0.24972(9) 0.0221(2) Uani d 1
H H10A 0.5012 0.2310 -0.2916 0.027 Uiso calc 1
C C11 0.62441(8) 0.05530(13) -0.30341(8) 0.0198(2) Uani d 1
C C12 0.70607(9) -0.05710(14) -0.24197(9) 0.0228(2) Uani d 1
H H12A 0.7531 -0.1232 -0.2781 0.027 Uiso calc 1
C C13 0.71864(9) -0.07229(14) -0.12726(9) 0.0239(2) Uani d 1
H H13A 0.7739 -0.1491 -0.0849 0.029 Uiso calc 1
C C14 0.66492(10) -0.03182(16) -0.47516(9) 0.0280(2) Uani d 1
H H14A 0.7466 -0.0111 -0.4488 0.042 Uiso calc 1
H H14B 0.6412 -0.0062 -0.5550 0.042 Uiso calc 1
H H14C 0.6482 -0.1542 -0.4622 0.042 Uiso calc 1

loop_
_atom_site_aniso_label
_atom_site_aniso_U_11
_atom_site_aniso_U_22
_atom_site_aniso_U_33
_atom_site_aniso_U_12
_atom_site_aniso_U_13
_atom_site_aniso_U_23
O1 0.0325(4) 0.0469(5) 0.0221(4) -0.0060(4) 0.0023(3) -0.0031(4)
C1 0.0219(5) 0.0302(6) 0.0241(5) -0.0030(4) 0.0057(4) -0.0041(4)
O2 0.0225(4) 0.0336(4) 0.0178(4) -0.0075(3) 0.0041(3) 0.0004(3)
C2 0.0216(5) 0.0215(5) 0.0194(5) 0.0002(4) 0.0058(4) -0.0017(4)
O3 0.0275(4) 0.0287(4) 0.0177(4) 0.0030(3) 0.0047(3) -0.0011(3)
C3 0.0238(5) 0.0228(5) 0.0168(4) 0.0009(4) 0.0073(4) 0.0002(4)
C4 0.0205(5) 0.0217(5) 0.0211(5) -0.0012(4) 0.0088(4) 0.0007(4)
C5 0.0194(5) 0.0192(5) 0.0187(5) 0.0004(3) 0.0042(4) -0.0005(4)
C6 0.0256(5) 0.0241(5) 0.0185(5) -0.0027(4) 0.0067(4) 0.0034(4)
C7 0.0236(5) 0.0254(5) 0.0222(5) -0.0046(4) 0.0079(4) 0.0013(4)
C8 0.0209(5) 0.0241(5) 0.0175(4) -0.0053(4) 0.0037(4) -0.0010(4)
C9 0.0195(5) 0.0233(5) 0.0238(5) -0.0010(4) 0.0061(4) -0.0044(4)
C10 0.0192(5) 0.0229(5) 0.0227(5) 0.0013(4) 0.0020(4) -0.0011(4)
C11 0.0205(5) 0.0203(5) 0.0183(4) -0.0035(4) 0.0040(4) -0.0016(4)
C12 0.0228(5) 0.0234(5) 0.0233(5) 0.0023(4) 0.0074(4) -0.0010(4)
C13 0.0224(5) 0.0249(5) 0.0235(5) 0.0023(4) 0.0036(4) 0.0033(4)
C14 0.0323(6) 0.0309(6) 0.0232(5) 0.0002(5) 0.0115(4) -0.0027(4)

loop_
_atom_type_symbol
_atom_type_description
_atom_type_scat_dispersion_real
_atom_type_scat_dispersion_imag
_atom_type_scat_source
C C 0.0033 0.0016 'International Tables Vol C Tables 4.2.6.8 and 6.1.1.4'
H H 0.0000 0.0000 'International Tables Vol C Tables 4.2.6.8 and 6.1.1.4'
O O 0.0106 0.0060 'International Tables Vol C Tables 4.2.6.8 and 6.1.1.4'

loop_
_geom_angle_atom_site_label_1
_geom_angle_atom_site_label_2
_geom_angle_atom_site_label_3
_geom_angle
O1 C1 C2 125.60(10)
O1 C1 H1A 117.2
C2 C1 H1A 117.2
C5 O2 C8 118.82(8)
C7 C2 C3 119.52(9)
C7 C2 C1 118.77(10)
C3 C2 C1 121.71(9)
C11 O3 C14 117.25(8)
C4 C3 C2 120.13(9)
C4 C3 H3A 119.9
C2 C3 H3A 119.9
C3 C4 C5 119.60(9)
C3 C4 H4A 120.2
C5 C4 H4A 120.2
O2 C5 C6 124.03(9)
O2 C5 C4 114.91(9)
C6 C5 C4 121.05(9)
C7 C6 C5 118.78(9)
C7 C6 H6A 120.6
C5 C6 H6A 120.6
C6 C7 C2 120.91(10)
C6 C7 H7A 119.5
C2 C7 H7A 119.5
C13 C8 C9 121.21(9)
C13 C8 O2 120.81(9)
C9 C8 O2 117.86(9)
C10 C9 C8 119.25(10)
C10 C9 H9A 120.4
C8 C9 H9A 120.4
C9 C10 C11 120.29(9)
C9 C10 H10A 119.9
C11 C10 H10A 119.9
O3 C11 C12 124.34(9)
O3 C11 C10 115.76(9)
C12 C11 C10 119.89(9)
C11 C12 C13 119.82(10)
C11 C12 H12A 120.1
C13 C12 H12A 120.1
C8 C13 C12 119.54(9)
C8 C13 H13A 120.2
C12 C13 H13A 120.2
O3 C14 H14A 109.5
O3 C14 H14B 109.5
H14A C14 H14B 109.5
O3 C14 H14C 109.5
H14A C14 H14C 109.5
H14B C14 H14C 109.5

loop_
_geom_bond_atom_site_label_1
_geom_bond_atom_site_label_2
_geom_bond_distance
O1 C1 1.2142(14)
C1 C2 1.4664(14)
C1 H1A 0.9500
O2 C5 1.3711(12)
O2 C8 1.4021(12)
C2 C7 1.3962(14)
C2 C3 1.4010(14)
O3 C11 1.3678(12)
O3 C14 1.4254(13)
C3 C4 1.3791(14)
C3 H3A 0.9500
C4 C5 1.4006(13)
C4 H4A 0.9500
C5 C6 1.3909(14)
C6 C7 1.3873(14)
C6 H6A 0.9500
C7 H7A 0.9500
C8 C13 1.3826(15)
C8 C9 1.3881(15)
C9 C10 1.3861(14)
C9 H9A 0.9500
C10 C11 1.3959(14)
C10 H10A 0.9500
C11 C12 1.3931(14)
C12 C13 1.3940(14)
C12 H12A 0.9500
C13 H13A 0.9500
C14 H14A 0.9800
C14 H14B 0.9800
C14 H14C 0.9800

loop_
_geom_hbond_atom_site_label_D
_geom_hbond_atom_site_label_H
_geom_hbond_atom_site_label_A
_geom_hbond_site_symmetry_A
_geom_hbond_distance_DH
_geom_hbond_distance_HA
_geom_hbond_distance_DA
_geom_hbond_angle_DHA
C13 H13A O1 2_745 0.95 2.58 3.5129(14) 167
C7 H7A O1 4_565 0.95 2.56 3.2500(14) 130
C1 H1A Cg1 2_755 0.95 2.73 3.5453(12) 145
C10 H10A Cg2 2_654 0.95 2.88 3.7465(12) 152

loop_
_geom_torsion_atom_site_label_1
_geom_torsion_atom_site_label_2
_geom_torsion_atom_site_label_3
_geom_torsion_atom_site_label_4
_geom_torsion
O1 C1 C2 C7 -178.37(11)
O1 C1 C2 C3 0.79(18)
C7 C2 C3 C4 -0.45(16)
C1 C2 C3 C4 -179.60(10)
C2 C3 C4 C5 1.06(16)
C8 O2 C5 C6 4.13(15)
C8 O2 C5 C4 -175.51(9)
C3 C4 C5 O2 178.84(9)
C3 C4 C5 C6 -0.82(16)
O2 C5 C6 C7 -179.68(10)
C4 C5 C6 C7 -0.06(16)
C5 C6 C7 C2 0.69(16)
C3 C2 C7 C6 -0.44(16)
C1 C2 C7 C6 178.74(10)
C5 O2 C8 C13 71.52(13)
C5 O2 C8 C9 -112.38(11)
C13 C8 C9 C10 0.34(15)
O2 C8 C9 C10 -175.74(9)
C8 C9 C10 C11 0.04(15)
C14 O3 C11 C12 6.25(15)
C14 O3 C11 C10 -174.01(9)
C9 C10 C11 O3 179.69(9)
C9 C10 C11 C12 -0.56(15)
O3 C11 C12 C13 -179.58(9)
C10 C11 C12 C13 0.69(15)
C9 C8 C13 C12 -0.21(16)
O2 C8 C13 C12 175.76(9)
C11 C12 C13 C8 -0.31(16)

_cod_database_fobs_code 2241386
